data_4070267
loop_
_publ_author_name
'Rozenel, Sergio S.'
'Chomitz, Wayne A.'
'Arnold, John'

_publ_section_title
;
 Chromium Complexes Supported by the Multidentate Monoanionic N2P2Ligand:
 Reduction Chemistry and Reactivity with Ethylene
;
_journal_issue 21
_journal_name_full Organometallics
_journal_page_first 6243
_journal_paper_doi 10.1021/om900695s
_journal_volume 28
_journal_year 2009
_chemical_formula_moiety 'C22 H51 Cl Cr N2 P2 Si, C4 H8 O, B F4'
_chemical_formula_sum 'C26 H59 B Cl Cr F4 N2 O P2 Si'
_chemical_formula_weight 680.04
_chemical_melting_point 189.5(15)
_chemical_name_systematic
; 
 ? 
;
_space_group_IT_number 2
_symmetry_cell_setting triclinic
_symmetry_space_group_name_Hall '-P 1'
_symmetry_space_group_name_H-M 'P -1'
_atom_sites_solution_hydrogens geom
_atom_sites_solution_primary direct
_atom_sites_solution_secondary difmap
_audit_creation_method SHELXL-97
_cell_angle_alpha 96.570(6)
_cell_angle_beta 91.873(7)
_cell_angle_gamma 98.387(7)
_cell_formula_units_Z 2
_cell_length_a 11.570(6)
_cell_length_b 11.938(7)
_cell_length_c 13.261(7)
_cell_measurement_reflns_used 9467
_cell_measurement_temperature 125(2)
_cell_measurement_theta_max 50.703
_cell_measurement_theta_min 4.848
_cell_volume 1797.9(17)
_computing_cell_refinement 'Bruker SAINT v7.07'
_computing_data_collection 'Bruker SMART v5.054d'
_computing_data_reduction 'Bruker SAINT v7.07'
_computing_structure_refinement 'SHELXL-97 (Sheldrick, 2008)'
_computing_structure_solution 'SHELXS-97 (Sheldrick, 2008)'
_diffrn_ambient_temperature 125(2)
_diffrn_measured_fraction_theta_full 0.983
_diffrn_measured_fraction_theta_max 0.983
_diffrn_measurement_device_type 'SMART 1000'
_diffrn_measurement_method w/scans
_diffrn_radiation_monochromator graphite
_diffrn_radiation_source 'fine-focus sealed tube'
_diffrn_radiation_type MoK\a
_diffrn_radiation_wavelength 0.71073
_diffrn_reflns_av_R_equivalents 0.0243
_diffrn_reflns_av_sigmaI/netI 0.0334
_diffrn_reflns_limit_h_max 13
_diffrn_reflns_limit_h_min -12
_diffrn_reflns_limit_k_max 14
_diffrn_reflns_limit_k_min -13
_diffrn_reflns_limit_l_max 15
_diffrn_reflns_limit_l_min -15
_diffrn_reflns_number 16812
_diffrn_reflns_theta_full 25.37
_diffrn_reflns_theta_max 25.37
_diffrn_reflns_theta_min 2.42
_exptl_absorpt_coefficient_mu 0.557
_exptl_absorpt_correction_T_max 0.880
_exptl_absorpt_correction_T_min 0.832
_exptl_absorpt_correction_type empirical
_exptl_absorpt_process_details 'Blessing, 1995'
_exptl_crystal_colour green
_exptl_crystal_density_diffrn 1.256
_exptl_crystal_density_method 'not measured'
_exptl_crystal_description block
_exptl_crystal_F_000 726
_exptl_crystal_size_max 0.33
_exptl_crystal_size_mid 0.30
_exptl_crystal_size_min 0.23
_refine_diff_density_max 0.425
_refine_diff_density_min -0.369
_refine_diff_density_rms 0.059
_refine_ls_extinction_method none
_refine_ls_goodness_of_fit_ref 1.257
_refine_ls_hydrogen_treatment constr
_refine_ls_matrix_type full
_refine_ls_number_parameters 380
_refine_ls_number_reflns 6489
_refine_ls_number_restraints 0
_refine_ls_restrained_S_all 1.257
_refine_ls_R_factor_all 0.0551
_refine_ls_R_factor_gt 0.0416
_refine_ls_shift/su_max 0.005
_refine_ls_shift/su_mean 0.000
_refine_ls_structure_factor_coef Fsqd
_refine_ls_weighting_details 'calc w=1/[\s^2^(Fo^2^)+(0.0743P)^2^+0.0000P] where P=(Fo^2^+2Fc^2^)/3'
_refine_ls_weighting_scheme calc
_refine_ls_wR_factor_gt 0.1245
_refine_ls_wR_factor_ref 0.1349
_reflns_number_gt 5211
_reflns_number_total 6489
_reflns_threshold_expression >2sigma(I)
_cod_data_source_file om900695s_si_002.cif
_cod_data_source_block srd314_0m
_cod_depositor_comments
;
The following automatic conversions were performed:

'_chemical_melting_point' value '188-191' was changed to '189.5(15)'
- the average value was taken and precision was estimated.

Automatic conversion script
Id: cif_fix_values 1715 2011-07-08 13:25:40Z adriana 
;
_cod_database_code 4070267

loop_
_symmetry_equiv_pos_as_xyz
'x, y, z'
'-x, -y, -z'

loop_
_atom_site_label
_atom_site_type_symbol
_atom_site_fract_x
_atom_site_fract_y
_atom_site_fract_z
_atom_site_U_iso_or_equiv
_atom_site_adp_type
_atom_site_occupancy
_atom_site_symmetry_multiplicity
_atom_site_calc_flag
_atom_site_refinement_flags
Cr1 Cr 0.25517(3) 0.27982(3) 0.28499(3) 0.02775(14) Uani 1 1 d .
P2 P 0.36822(5) 0.12125(6) 0.24686(5) 0.03275(18) Uani 1 1 d .
P3 P 0.39014(6) 0.45176(6) 0.25925(5) 0.03472(18) Uani 1 1 d .
Si1 Si 0.07425(6) 0.27254(6) 0.14025(5) 0.03612(19) Uani 1 1 d .
C8 C 0.3627(2) 0.1147(2) 0.10871(19) 0.0394(6) Uani 1 1 d .
H8A H 0.4306 0.1657 0.0874 0.047 Uiso 1 1 calc R
H8B H 0.3672 0.0359 0.0781 0.047 Uiso 1 1 calc R
N1 N 0.08990(17) 0.26737(18) 0.27080(15) 0.0346(5) Uani 1 1 d .
N2 N 0.22884(16) 0.26514(17) 0.12250(14) 0.0300(5) Uani 1 1 d .
C1 C -0.0094(2) 0.2630(3) 0.3407(2) 0.0476(7) Uani 1 1 d .
C17 C 0.5446(2) 0.4395(3) 0.2377(2) 0.0442(7) Uani 1 1 d .
H17A H 0.5443 0.3620 0.1999 0.053 Uiso 1 1 calc R
C15 C 0.2987(2) 0.3585(2) 0.07053(19) 0.0414(6) Uani 1 1 d .
H15A H 0.3738 0.3340 0.0507 0.050 Uiso 1 1 calc R
H15B H 0.2547 0.3684 0.0077 0.050 Uiso 1 1 calc R
C5 C -0.0201(2) 0.1501(3) 0.0632(2) 0.0544(8) Uani 1 1 d .
H5A H -0.0759 0.1792 0.0194 0.082 Uiso 1 1 calc R
H5B H -0.0628 0.1016 0.1087 0.082 Uiso 1 1 calc R
H5C H 0.0290 0.1055 0.0210 0.082 Uiso 1 1 calc R
C16 C 0.3239(2) 0.4723(2) 0.1371(2) 0.0444(7) Uani 1 1 d .
H16A H 0.2503 0.5042 0.1479 0.053 Uiso 1 1 calc R
H16B H 0.3778 0.5269 0.1033 0.053 Uiso 1 1 calc R
C7 C 0.2482(2) 0.1515(2) 0.07056(19) 0.0384(6) Uani 1 1 d .
H7A H 0.2505 0.1552 -0.0036 0.046 Uiso 1 1 calc R
H7B H 0.1815 0.0932 0.0823 0.046 Uiso 1 1 calc R
C20 C 0.3841(3) 0.5823(2) 0.3480(2) 0.0491(7) Uani 1 1 d .
H20A H 0.4224 0.5708 0.4140 0.059 Uiso 1 1 calc R
C9 C 0.2930(2) -0.0175(2) 0.2791(2) 0.0456(7) Uani 1 1 d .
H9A H 0.3464 -0.0750 0.2625 0.055 Uiso 1 1 calc R
C10 C 0.2721(3) -0.0142(3) 0.3922(3) 0.0676(10) Uani 1 1 d .
H10A H 0.2406 -0.0909 0.4073 0.101 Uiso 1 1 calc R
H10B H 0.2162 0.0380 0.4106 0.101 Uiso 1 1 calc R
H10C H 0.3462 0.0124 0.4314 0.101 Uiso 1 1 calc R
C12 C 0.5249(2) 0.1235(3) 0.2807(2) 0.0484(7) Uani 1 1 d .
H12A H 0.5672 0.1944 0.2574 0.058 Uiso 1 1 calc R
C18 C 0.6083(3) 0.5239(3) 0.1718(3) 0.0726(11) Uani 1 1 d .
H18A H 0.6924 0.5204 0.1762 0.109 Uiso 1 1 calc R
H18B H 0.5947 0.6013 0.1962 0.109 Uiso 1 1 calc R
H18C H 0.5785 0.5041 0.1011 0.109 Uiso 1 1 calc R
C3 C 0.0017(3) 0.3743(3) 0.4105(3) 0.0749(11) Uani 1 1 d .
H3A H -0.0007 0.4375 0.3697 0.112 Uiso 1 1 calc R
H3B H 0.0762 0.3861 0.4505 0.112 Uiso 1 1 calc R
H3C H -0.0631 0.3713 0.4563 0.112 Uiso 1 1 calc R
C11 C 0.1793(3) -0.0591(3) 0.2167(3) 0.0618(9) Uani 1 1 d .
H11A H 0.1437 -0.1326 0.2363 0.093 Uiso 1 1 calc R
H11B H 0.1954 -0.0683 0.1443 0.093 Uiso 1 1 calc R
H11C H 0.1255 -0.0034 0.2291 0.093 Uiso 1 1 calc R
C6 C 0.0307(3) 0.4081(3) 0.1027(3) 0.0605(9) Uani 1 1 d .
H6A H -0.0341 0.3897 0.0512 0.091 Uiso 1 1 calc R
H6B H 0.0976 0.4524 0.0748 0.091 Uiso 1 1 calc R
H6C H 0.0059 0.4528 0.1626 0.091 Uiso 1 1 calc R
C2 C -0.0041(3) 0.1645(3) 0.4042(3) 0.0719(10) Uani 1 1 d .
H2A H -0.0132 0.0924 0.3592 0.108 Uiso 1 1 calc R
H2B H -0.0673 0.1622 0.4518 0.108 Uiso 1 1 calc R
H2C H 0.0715 0.1758 0.4423 0.108 Uiso 1 1 calc R
C13 C 0.5755(3) 0.0238(3) 0.2242(3) 0.0736(11) Uani 1 1 d .
H13A H 0.6584 0.0292 0.2450 0.110 Uiso 1 1 calc R
H13B H 0.5677 0.0270 0.1508 0.110 Uiso 1 1 calc R
H13C H 0.5328 -0.0484 0.2406 0.110 Uiso 1 1 calc R
C21 C 0.4488(3) 0.6924(3) 0.3169(3) 0.0696(10) Uani 1 1 d .
H21A H 0.4400 0.7562 0.3680 0.104 Uiso 1 1 calc R
H21B H 0.4162 0.7056 0.2509 0.104 Uiso 1 1 calc R
H21C H 0.5320 0.6861 0.3116 0.104 Uiso 1 1 calc R
C19 C 0.6102(3) 0.4390(3) 0.3403(3) 0.0707(10) Uani 1 1 d .
H19A H 0.6941 0.4433 0.3302 0.106 Uiso 1 1 calc R
H19B H 0.5818 0.3685 0.3690 0.106 Uiso 1 1 calc R
H19C H 0.5963 0.5048 0.3872 0.106 Uiso 1 1 calc R
C4 C -0.1273(3) 0.2414(4) 0.2810(3) 0.0906(14) Uani 1 1 d .
H4A H -0.1301 0.1744 0.2303 0.136 Uiso 1 1 calc R
H4B H -0.1371 0.3081 0.2466 0.136 Uiso 1 1 calc R
H4C H -0.1904 0.2278 0.3277 0.136 Uiso 1 1 calc R
C14 C 0.5513(3) 0.1339(4) 0.3959(3) 0.0824(13) Uani 1 1 d .
H14A H 0.6353 0.1352 0.4096 0.124 Uiso 1 1 calc R
H14B H 0.5075 0.0686 0.4234 0.124 Uiso 1 1 calc R
H14C H 0.5281 0.2046 0.4283 0.124 Uiso 1 1 calc R
C22 C 0.2594(3) 0.5947(3) 0.3690(4) 0.0952(15) Uani 1 1 d .
H22A H 0.2569 0.6691 0.4080 0.143 Uiso 1 1 calc R
H22B H 0.2261 0.5340 0.4080 0.143 Uiso 1 1 calc R
H22C H 0.2139 0.5891 0.3045 0.143 Uiso 1 1 calc R
B1 B 0.6643(3) 0.2573(3) -0.0071(3) 0.0544(9) Uani 1 1 d .
F1 F 0.56455(17) 0.30553(19) -0.01328(17) 0.0831(7) Uani 1 1 d .
O1 O 0.1254(3) 0.2316(3) -0.14849(18) 0.1042(11) Uani 1 1 d .
C24 C 0.1761(4) 0.1654(4) -0.2193(3) 0.0787(11) Uani 1 1 d .
H23A H 0.1532 0.0839 -0.2109 0.094 Uiso 1 1 calc R
H23B H 0.2623 0.1838 -0.2103 0.094 Uiso 1 1 calc R
C25 C 0.0735(3) 0.3124(3) -0.1924(3) 0.0722(10) Uani 1 1 d .
H25A H 0.1130 0.3899 -0.1659 0.087 Uiso 1 1 calc R
H25B H -0.0099 0.3063 -0.1760 0.087 Uiso 1 1 calc R
C23 C 0.1377(5) 0.1865(4) -0.3212(3) 0.1023(16) Uani 1 1 d .
H23C H 0.0801 0.1218 -0.3535 0.123 Uiso 1 1 calc R
H23D H 0.2051 0.1971 -0.3650 0.123 Uiso 1 1 calc R
C26 C 0.0836(4) 0.2919(4) -0.3058(3) 0.0954(14) Uani 1 1 d .
H26A H 0.0057 0.2810 -0.3417 0.114 Uiso 1 1 calc R
H26B H 0.1338 0.3566 -0.3306 0.114 Uiso 1 1 calc R
Cl1 Cl 0.29433(6) 0.30283(7) 0.45763(5) 0.0509(2) Uani 1 1 d .
F2 F 0.6890(6) 0.2619(10) 0.0969(3) 0.125(4) Uani 0.615(12) 1 d P
F3 F 0.6339(9) 0.1461(6) -0.0395(10) 0.163(4) Uani 0.615(12) 1 d P
F4 F 0.7536(4) 0.3054(7) -0.0531(7) 0.097(3) Uani 0.615(12) 1 d P
F103 F 0.6719(9) 0.1611(10) 0.0257(11) 0.104(5) Uani 0.385(12) 1 d P
F104 F 0.7030(19) 0.2471(17) -0.1013(9) 0.170(8) Uani 0.385(12) 1 d P
F102 F 0.7443(8) 0.3447(9) 0.0398(14) 0.140(8) Uani 0.385(12) 1 d P

loop_
_atom_site_aniso_label
_atom_site_aniso_U_11
_atom_site_aniso_U_22
_atom_site_aniso_U_33
_atom_site_aniso_U_23
_atom_site_aniso_U_13
_atom_site_aniso_U_12
Cr1 0.0292(2) 0.0290(3) 0.0248(2) 0.00298(16) 0.00270(15) 0.00341(16)
P2 0.0310(3) 0.0327(4) 0.0359(4) 0.0078(3) 0.0003(3) 0.0071(3)
P3 0.0404(4) 0.0293(4) 0.0334(4) 0.0033(3) 0.0061(3) 0.0011(3)
Si1 0.0343(4) 0.0366(4) 0.0381(4) 0.0017(3) -0.0043(3) 0.0110(3)
C8 0.0428(14) 0.0399(16) 0.0378(14) 0.0006(12) 0.0057(11) 0.0166(12)
N1 0.0308(10) 0.0362(13) 0.0358(12) 0.0007(9) 0.0056(9) 0.0036(9)
N2 0.0350(11) 0.0307(12) 0.0258(10) 0.0045(8) 0.0026(8) 0.0086(9)
C1 0.0366(14) 0.056(2) 0.0486(17) -0.0010(14) 0.0156(12) 0.0039(13)
C17 0.0385(14) 0.0417(17) 0.0497(17) -0.0006(13) 0.0069(12) 0.0003(12)
C15 0.0475(15) 0.0493(18) 0.0302(14) 0.0147(12) 0.0042(11) 0.0084(13)
C5 0.0436(16) 0.058(2) 0.0561(19) -0.0097(15) -0.0140(13) 0.0052(14)
C16 0.0517(16) 0.0379(17) 0.0439(16) 0.0149(13) 0.0009(12) 0.0001(13)
C7 0.0455(15) 0.0399(16) 0.0303(13) -0.0016(11) -0.0028(11) 0.0137(12)
C20 0.0692(19) 0.0314(16) 0.0452(17) -0.0003(13) 0.0108(14) 0.0050(14)
C9 0.0422(15) 0.0340(16) 0.0639(19) 0.0152(14) 0.0058(13) 0.0086(12)
C10 0.070(2) 0.064(2) 0.071(2) 0.0358(19) 0.0058(18) -0.0018(18)
C12 0.0347(14) 0.0535(19) 0.0597(19) 0.0199(15) -0.0040(13) 0.0067(13)
C18 0.062(2) 0.056(2) 0.094(3) 0.002(2) 0.0360(19) -0.0107(17)
C3 0.068(2) 0.071(3) 0.082(3) -0.016(2) 0.0380(19) 0.0110(19)
C11 0.0511(18) 0.051(2) 0.078(2) 0.0087(17) 0.0009(16) -0.0103(15)
C6 0.0558(18) 0.053(2) 0.078(2) 0.0112(17) -0.0136(16) 0.0261(16)
C2 0.067(2) 0.073(3) 0.075(2) 0.012(2) 0.0364(19) -0.0024(18)
C13 0.0432(17) 0.063(2) 0.121(3) 0.018(2) 0.0075(18) 0.0222(17)
C21 0.093(3) 0.037(2) 0.073(2) -0.0025(17) 0.019(2) -0.0037(17)
C19 0.0531(19) 0.080(3) 0.072(2) -0.0155(19) -0.0142(16) 0.0127(18)
C4 0.0358(18) 0.142(4) 0.089(3) -0.005(3) 0.0162(17) 0.008(2)
C14 0.0474(19) 0.132(4) 0.070(2) 0.042(2) -0.0189(17) 0.001(2)
C22 0.083(3) 0.051(2) 0.144(4) -0.027(2) 0.051(3) 0.002(2)
B1 0.057(2) 0.053(3) 0.058(2) 0.0155(19) 0.0149(18) 0.0167(19)
F1 0.0603(12) 0.0933(17) 0.1044(17) 0.0311(13) 0.0201(11) 0.0225(11)
O1 0.151(3) 0.137(3) 0.0440(14) 0.0043(16) -0.0012(15) 0.091(2)
C24 0.094(3) 0.072(3) 0.073(3) 0.009(2) 0.007(2) 0.022(2)
C25 0.067(2) 0.061(2) 0.085(3) -0.002(2) -0.0064(19) 0.0074(18)
C23 0.172(5) 0.078(3) 0.054(2) 0.009(2) 0.029(3) 0.003(3)
C26 0.106(3) 0.099(4) 0.081(3) 0.037(3) -0.020(2) 0.000(3)
Cl1 0.0588(4) 0.0636(5) 0.0261(3) 0.0026(3) 0.0017(3) -0.0023(4)
F2 0.126(5) 0.201(10) 0.068(3) 0.028(4) 0.003(3) 0.085(6)
F3 0.167(8) 0.057(4) 0.245(11) -0.060(6) 0.059(7) 0.000(4)
F4 0.059(3) 0.095(5) 0.157(7) 0.076(5) 0.044(3) 0.022(3)
F103 0.106(6) 0.067(8) 0.145(11) 0.063(8) -0.005(6) 0.000(5)
F104 0.238(18) 0.205(16) 0.100(8) 0.000(8) 0.063(9) 0.144(14)
F102 0.082(6) 0.095(7) 0.221(17) -0.072(9) -0.061(8) 0.026(5)

loop_
_atom_type_symbol
_atom_type_description
_atom_type_scat_dispersion_real
_atom_type_scat_dispersion_imag
_atom_type_scat_source
C C 0.0033 0.0016 'International Tables Vol C Tables 4.2.6.8 and 6.1.1.4'
H H 0.0000 0.0000 'International Tables Vol C Tables 4.2.6.8 and 6.1.1.4'
B B 0.0013 0.0007 'International Tables Vol C Tables 4.2.6.8 and 6.1.1.4'
N N 0.0061 0.0033 'International Tables Vol C Tables 4.2.6.8 and 6.1.1.4'
F F 0.0171 0.0103 'International Tables Vol C Tables 4.2.6.8 and 6.1.1.4'
Si Si 0.0817 0.0704 'International Tables Vol C Tables 4.2.6.8 and 6.1.1.4'
P P 0.1023 0.0942 'International Tables Vol C Tables 4.2.6.8 and 6.1.1.4'
Cr Cr 0.3209 0.6236 'International Tables Vol C Tables 4.2.6.8 and 6.1.1.4'
O O 0.0106 0.0060 'International Tables Vol C Tables 4.2.6.8 and 6.1.1.4'
Cl Cl 0.1484 0.1585 'International Tables Vol C Tables 4.2.6.8 and 6.1.1.4'

loop_
_geom_angle_atom_site_label_1
_geom_angle_atom_site_label_2
_geom_angle_atom_site_label_3
_geom_angle
N1 Cr1 N2 78.95(8)
N1 Cr1 Cl1 104.09(7)
N2 Cr1 Cl1 176.36(6)
N1 Cr1 P3 123.83(7)
N2 Cr1 P3 83.07(6)
Cl1 Cr1 P3 93.53(3)
N1 Cr1 P2 125.15(7)
N2 Cr1 P2 83.70(5)
Cl1 Cr1 P2 95.98(3)
P3 Cr1 P2 104.77(5)
N1 Cr1 Si1 38.26(7)
N2 Cr1 Si1 41.04(5)
Cl1 Cr1 Si1 141.72(3)
P3 Cr1 Si1 103.77(4)
P2 Cr1 Si1 111.71(3)
C8 P2 C12 103.72(12)
C8 P2 C9 107.52(14)
C12 P2 C9 105.51(13)
C8 P2 Cr1 98.48(8)
C12 P2 Cr1 126.22(10)
C9 P2 Cr1 113.39(9)
C16 P3 C17 106.49(13)
C16 P3 C20 107.40(14)
C17 P3 C20 108.71(14)
C16 P3 Cr1 96.37(10)
C17 P3 Cr1 118.81(10)
C20 P3 Cr1 117.16(10)
N1 Si1 N2 92.59(9)
N1 Si1 C5 117.38(13)
N2 Si1 C5 110.84(12)
N1 Si1 C6 115.17(13)
N2 Si1 C6 112.14(13)
C5 Si1 C6 108.01(15)
N1 Si1 Cr1 42.37(7)
N2 Si1 Cr1 50.66(7)
C5 Si1 Cr1 131.56(10)
C6 Si1 Cr1 120.42(11)
C7 C8 P2 110.24(17)
C1 N1 Si1 124.18(17)
C1 N1 Cr1 136.30(18)
Si1 N1 Cr1 99.37(9)
C7 N2 C15 108.58(19)
C7 N2 Si1 112.29(16)
C15 N2 Si1 117.87(15)
C7 N2 Cr1 112.99(14)
C15 N2 Cr1 115.79(15)
Si1 N2 Cr1 88.29(8)
N1 C1 C3 109.5(2)
N1 C1 C4 111.2(2)
C3 C1 C4 109.9(3)
N1 C1 C2 108.7(2)
C3 C1 C2 109.5(3)
C4 C1 C2 108.0(3)
C18 C17 C19 112.9(3)
C18 C17 P3 116.2(2)
C19 C17 P3 109.3(2)
C16 C15 N2 113.2(2)
C15 C16 P3 109.25(18)
N2 C7 C8 112.6(2)
C22 C20 C21 110.5(3)
C22 C20 P3 110.5(2)
C21 C20 P3 115.6(2)
C11 C9 C10 110.4(2)
C11 C9 P2 112.8(2)
C10 C9 P2 112.0(2)
C13 C12 C14 111.8(3)
C13 C12 P2 113.0(2)
C14 C12 P2 112.9(2)
F103 B1 F4 117.9(6)
F103 B1 F3 42.0(5)
F4 B1 F3 113.2(6)
F103 B1 F104 105.1(9)
F4 B1 F104 44.1(8)
F3 B1 F104 76.6(8)
F103 B1 F102 113.2(7)
F4 B1 F102 57.2(7)
F3 B1 F102 149.7(6)
F104 B1 F102 101.2(10)
F103 B1 F1 125.5(6)
F4 B1 F1 115.7(4)
F3 B1 F1 106.5(6)
F104 B1 F1 106.0(7)
F102 B1 F1 103.2(4)
F103 B1 F2 64.3(6)
F4 B1 F2 111.7(5)
F3 B1 F2 104.8(6)
F104 B1 F2 148.0(8)
F102 B1 F2 61.3(7)
F1 B1 F2 104.1(3)
C24 O1 C25 111.1(3)
O1 C24 C23 109.1(3)
O1 C25 C26 108.3(3)
C24 C23 C26 105.7(3)
C23 C26 C25 104.0(3)
B1 F2 F102 58.4(4)
B1 F2 F103 54.3(4)
F102 F2 F103 102.8(6)
F103 F3 B1 66.0(7)
F103 F3 F104 103.0(12)
B1 F3 F104 51.7(5)
F104 F4 F102 132.9(11)
F104 F4 B1 69.5(9)
F102 F4 B1 63.6(5)
F3 F103 B1 72.0(8)
F3 F103 F2 130.8(11)
B1 F103 F2 61.4(5)
F4 F104 B1 66.4(7)
F4 F104 F3 110.3(11)
B1 F104 F3 51.7(6)
F4 F102 B1 59.3(4)
F4 F102 F2 112.6(6)
B1 F102 F2 60.3(5)

loop_
_geom_bond_atom_site_label_1
_geom_bond_atom_site_label_2
_geom_bond_distance
Cr1 N1 1.898(2)
Cr1 N2 2.150(2)
Cr1 Cl1 2.2965(14)
Cr1 P3 2.4554(13)
Cr1 P2 2.4691(12)
Cr1 Si1 2.7785(13)
P2 C8 1.823(3)
P2 C12 1.849(3)
P2 C9 1.857(3)
P3 C16 1.826(3)
P3 C17 1.843(3)
P3 C20 1.854(3)
Si1 N1 1.744(2)
Si1 N2 1.825(2)
Si1 C5 1.868(3)
Si1 C6 1.877(3)
C8 C7 1.543(3)
N1 C1 1.499(3)
N2 C7 1.500(3)
N2 C15 1.523(3)
C1 C3 1.516(4)
C1 C4 1.529(4)
C1 C2 1.529(5)
C17 C18 1.533(4)
C17 C19 1.537(4)
C15 C16 1.518(4)
C20 C22 1.503(4)
C20 C21 1.521(4)
C9 C11 1.519(4)
C9 C10 1.523(4)
C12 C13 1.533(4)
C12 C14 1.536(4)
B1 F103 1.287(9)
B1 F4 1.311(6)
B1 F3 1.339(7)
B1 F104 1.340(11)
B1 F102 1.366(8)
B1 F1 1.368(4)
B1 F2 1.392(6)
O1 C24 1.360(4)
O1 C25 1.381(4)
C24 C23 1.470(5)
C25 C26 1.507(5)
C23 C26 1.482(6)
F2 F102 1.406(14)
F2 F103 1.428(12)
F3 F103 0.942(11)
F3 F104 1.660(18)
F4 F104 0.995(17)
F4 F102 1.282(12)
